data_4336056
loop_
_publ_author_name
'Endrit Shurdha'
'Curtis E. Moore'
'Arnold L. Rheingold'
'Saul H. Lapidus'
'Peter W. Stephens'
'Atta M. Arif'
'Joel S. Miller'

_publ_contact_author_address
; 
Department of Chemistry
University of Utah
Salt Lake City
UT 84112-0850
USA
;
_publ_contact_author_email jsmiller@chem.utah.edu
_publ_contact_author_name 'Joel S. Miller'
_publ_section_title
;
 First Row Transition Metal(II) Thiocyanate Complexes, and Formation of
 1-, 2-, and 3-Dimensional Extended Network Structures of
 M(NCS)2(Solvent)2 (M = Cr, Mn, Co) Composition
;
_journal_name_full 'Inorganic Chemistry'
_journal_page_first 10583
_journal_page_last 10594
_journal_paper_doi 10.1021/ic401558f
_journal_volume 52
_journal_year 2013
_chemical_formula_sum 'C10 H12 Fe N6 S2'
_chemical_formula_weight 336.23
_chemical_name_systematic
; 
 ? 
;
_space_group_IT_number 96
_symmetry_cell_setting tetragonal
_symmetry_space_group_name_Hall 'P 4nw 2abw'
_symmetry_space_group_name_H-M 'P 43 21 2'
_atom_sites_solution_hydrogens geom
_atom_sites_solution_primary direct
_atom_sites_solution_secondary difmap
_audit_creation_method SHELXL-97
_cell_angle_alpha 90.00
_cell_angle_beta 90.00
_cell_angle_gamma 90.00
_cell_formula_units_Z 4
_cell_length_a 10.7457(7)
_cell_length_b 10.7457(7)
_cell_length_c 14.4185(13)
_cell_measurement_reflns_used 9969
_cell_measurement_temperature 100(2)
_cell_measurement_theta_max 25.32
_cell_measurement_theta_min 2.36
_cell_volume 1664.9(2)
_computing_cell_refinement 'Bruker SAINT'
_computing_data_collection 'Bruker APEX2'
_computing_data_reduction 'Bruker SAINT'
_computing_molecular_graphics 'Bruker SHELXTL'
_computing_publication_material 'Bruker SHELXTL'
_computing_structure_refinement 'SHELXL-97 (Sheldrick, 1997)'
_computing_structure_solution 'SHELXS-97 (Sheldrick, 1990)'
_diffrn_ambient_temperature 100(2)
_diffrn_measured_fraction_theta_full 0.998
_diffrn_measured_fraction_theta_max 0.997
_diffrn_measurement_device_type 'Bruker APEX CCD'
_diffrn_measurement_method '\f and \w scans'
_diffrn_radiation_monochromator graphite
_diffrn_radiation_source 'fine-focus sealed tube'
_diffrn_radiation_type MoK\a
_diffrn_radiation_wavelength 0.71073
_diffrn_reflns_av_R_equivalents 0.0686
_diffrn_reflns_av_sigmaI/netI 0.0382
_diffrn_reflns_limit_h_max 12
_diffrn_reflns_limit_h_min -12
_diffrn_reflns_limit_k_max 12
_diffrn_reflns_limit_k_min -12
_diffrn_reflns_limit_l_max 17
_diffrn_reflns_limit_l_min -17
_diffrn_reflns_number 20688
_diffrn_reflns_theta_full 25.00
_diffrn_reflns_theta_max 25.38
_diffrn_reflns_theta_min 2.36
_exptl_absorpt_coefficient_mu 1.152
_exptl_absorpt_correction_T_max 0.8372
_exptl_absorpt_correction_T_min 0.7238
_exptl_absorpt_correction_type multi-scan
_exptl_absorpt_process_details sadabs
_exptl_crystal_colour colorless
_exptl_crystal_density_diffrn 1.341
_exptl_crystal_description block
_exptl_crystal_F_000 688
_exptl_crystal_size_max 0.30
_exptl_crystal_size_mid 0.24
_exptl_crystal_size_min 0.16
_refine_diff_density_max 0.597
_refine_diff_density_min -0.582
_refine_diff_density_rms 0.067
_refine_ls_abs_structure_details 'Flack H D (1983), Acta Cryst. A39, 876-881'
_refine_ls_abs_structure_Flack 0.51(6)
_refine_ls_extinction_method none
_refine_ls_goodness_of_fit_ref 1.073
_refine_ls_hydrogen_treatment constr
_refine_ls_matrix_type full
_refine_ls_number_parameters 94
_refine_ls_number_reflns 1528
_refine_ls_number_restraints 0
_refine_ls_restrained_S_all 1.073
_refine_ls_R_factor_all 0.0471
_refine_ls_R_factor_gt 0.0437
_refine_ls_shift/su_max 0.193
_refine_ls_shift/su_mean 0.015
_refine_ls_structure_factor_coef Fsqd
_refine_ls_weighting_details 'calc w=1/[\s^2^(Fo^2^)+(0.0250P)^2^+3.3000P] where P=(Fo^2^+2Fc^2^)/3'
_refine_ls_weighting_scheme calc
_refine_ls_wR_factor_gt 0.1073
_refine_ls_wR_factor_ref 0.1103
_reflns_number_gt 1406
_reflns_number_total 1528
_reflns_threshold_expression >2sigma(I)
_cod_data_source_file ic401558f_si_002_03.cif
_cod_data_source_block jsm151
_cod_database_code 4336056

loop_
_symmetry_equiv_pos_as_xyz
'x, y, z'
'-y+1/2, x+1/2, z+3/4'
'y+1/2, -x+1/2, z+1/4'
'x+1/2, -y+1/2, -z+1/4'
'-x+1/2, y+1/2, -z+3/4'
'-x, -y, z+1/2'
'y, x, -z'
'-y, -x, -z+1/2'

loop_
_atom_site_label
_atom_site_type_symbol
_atom_site_fract_x
_atom_site_fract_y
_atom_site_fract_z
_atom_site_U_iso_or_equiv
_atom_site_adp_type
_atom_site_occupancy
_atom_site_symmetry_multiplicity
_atom_site_calc_flag
_atom_site_refinement_flags
Fe1 Fe 0.24176(4) 0.24176(4) 0.0000 0.0220(2) Uani 1 2 d S
S1 S 0.26699(9) 0.24560(9) -0.33712(5) 0.0371(3) Uani 1 1 d .
N1 N 0.1000(3) 0.1000(3) 0.0000 0.0347(14) Uani 1 2 d S
N2 N 0.3842(3) 0.3842(3) 0.0000 0.0336(12) Uani 1 2 d S
N3 N 0.3859(4) 0.0969(3) -0.0042(2) 0.0294(9) Uani 1 1 d .
N4 N 0.2410(2) 0.2453(3) -0.1454(2) 0.0330(6) Uani 1 1 d .
C1 C -0.0717(4) -0.0717(4) 0.0000 0.085(4) Uani 1 2 d S
H1A H -0.1371 -0.0494 -0.0444 0.128 Uiso 0.50 1 calc PR
H1B H -0.1078 -0.0787 0.0622 0.128 Uiso 0.50 1 calc PR
H1C H -0.0348 -0.1516 -0.0178 0.128 Uiso 0.50 1 calc PR
C2 C 0.0256(4) 0.0256(4) 0.0000 0.0387(17) Uani 1 2 d S
C3 C 0.5569(5) 0.5569(5) 0.0000 0.058(3) Uani 1 2 d S
H3A H 0.6074 0.5494 -0.0563 0.088 Uiso 0.50 1 calc PR
H3B H 0.6102 0.5466 0.0546 0.088 Uiso 0.50 1 calc PR
H3C H 0.5176 0.6392 0.0017 0.088 Uiso 0.50 1 calc PR
C4 C 0.4607(4) 0.4607(4) 0.0000 0.0287(15) Uani 1 2 d S
C5 C 0.5491(5) -0.0724(6) -0.0184(4) 0.0526(15) Uani 1 1 d .
H5A H 0.5565 -0.1164 0.0409 0.079 Uiso 1 1 calc R
H5B H 0.6295 -0.0351 -0.0345 0.079 Uiso 1 1 calc R
H5C H 0.5244 -0.1312 -0.0670 0.079 Uiso 1 1 calc R
C6 C 0.4573(4) 0.0233(5) -0.0105(3) 0.0340(11) Uani 1 1 d .
C7 C 0.2521(3) 0.2454(3) -0.2244(2) 0.0240(6) Uani 1 1 d .

loop_
_atom_site_aniso_label
_atom_site_aniso_U_11
_atom_site_aniso_U_22
_atom_site_aniso_U_33
_atom_site_aniso_U_23
_atom_site_aniso_U_13
_atom_site_aniso_U_12
Fe1 0.0236(2) 0.0236(2) 0.0186(3) -0.00098(17) 0.00098(17) 0.0010(3)
S1 0.0605(6) 0.0323(5) 0.0186(4) 0.0003(3) 0.0050(4) 0.0072(7)
N1 0.034(2) 0.034(2) 0.036(3) 0.005(3) -0.005(3) -0.009(2)
N2 0.0311(18) 0.0311(18) 0.039(3) -0.007(3) 0.007(3) -0.012(2)
N3 0.036(2) 0.029(2) 0.0234(17) -0.002(2) 0.001(2) -0.0066(15)
N4 0.0298(14) 0.0451(16) 0.0240(15) -0.0009(12) -0.0007(12) -0.019(2)
C1 0.071(5) 0.071(5) 0.113(8) 0.055(6) -0.055(6) -0.065(6)
C2 0.040(2) 0.040(2) 0.036(3) 0.022(3) -0.022(3) -0.028(3)
C3 0.052(4) 0.052(4) 0.072(5) -0.006(4) 0.006(4) -0.036(4)
C4 0.030(2) 0.030(2) 0.026(3) -0.008(2) 0.008(2) -0.018(3)
C5 0.047(3) 0.067(4) 0.044(3) 0.015(3) -0.001(3) 0.019(3)
C6 0.037(3) 0.041(3) 0.0237(19) 0.000(2) -0.002(2) -0.012(2)
C7 0.0233(14) 0.0194(14) 0.0293(18) 0.0015(12) 0.0003(13) -0.0053(15)

loop_
_atom_type_symbol
_atom_type_description
_atom_type_scat_dispersion_real
_atom_type_scat_dispersion_imag
_atom_type_scat_source
C C 0.0033 0.0016 'International Tables Vol C Tables 4.2.6.8 and 6.1.1.4'
H H 0.0000 0.0000 'International Tables Vol C Tables 4.2.6.8 and 6.1.1.4'
N N 0.0061 0.0033 'International Tables Vol C Tables 4.2.6.8 and 6.1.1.4'
S S 0.1246 0.1234 'International Tables Vol C Tables 4.2.6.8 and 6.1.1.4'
Fe Fe 0.3463 0.8444 'International Tables Vol C Tables 4.2.6.8 and 6.1.1.4'

loop_
_geom_angle_atom_site_label_1
_geom_angle_atom_site_label_2
_geom_angle_atom_site_label_3
_geom_angle
_geom_angle_site_symmetry_1
_geom_angle_site_symmetry_3
N4 Fe1 N4 178.86(15) 7 .
N4 Fe1 N1 90.57(7) 7 .
N4 Fe1 N1 90.57(7) . .
N4 Fe1 N2 89.43(7) 7 .
N4 Fe1 N2 89.43(7) . .
N1 Fe1 N2 180.0 . .
N4 Fe1 N3 90.71(12) 7 .
N4 Fe1 N3 89.29(12) . .
N1 Fe1 N3 89.87(9) . .
N2 Fe1 N3 90.13(9) . .
N4 Fe1 N3 89.29(12) 7 7
N4 Fe1 N3 90.71(12) . 7
N1 Fe1 N3 89.87(9) . 7
N2 Fe1 N3 90.13(9) . 7
N3 Fe1 N3 179.73(18) . 7
C2 N1 Fe1 179.992(1) . .
C4 N2 Fe1 179.991(1) . .
C6 N3 Fe1 176.8(3) . .
C7 N4 Fe1 173.7(3) . .
N1 C2 C1 179.989(1) . .
N2 C4 C3 179.985(1) . .
N3 C6 C5 179.7(6) . .
N4 C7 S1 179.6(3) . .

loop_
_geom_bond_atom_site_label_1
_geom_bond_atom_site_label_2
_geom_bond_distance
_geom_bond_site_symmetry_2
Fe1 N4 2.097(3) 7
Fe1 N4 2.097(3) .
Fe1 N1 2.154(5) .
Fe1 N2 2.164(5) .
Fe1 N3 2.196(4) .
Fe1 N3 2.196(4) 7
S1 C7 1.633(3) .
N1 C2 1.131(8) .
N2 C4 1.163(8) .
N3 C6 1.106(6) .
N4 C7 1.145(4) .
C1 C2 1.479(9) .
C3 C4 1.462(8) .
C5 C6 1.429(7) .
